data_7711352
loop_
_publ_author_name
'Yadav, Anand'
'Kumari, Sarita'
'Yadav, Preety'
'Hazra, Arpan'
'Chakraborty, Anindita'
'Kanoo, Prakash'

_publ_section_title
;
 Open metal site (OMS)-inspired investigation of adsorption and catalytic
 functions in a porous metal--organic framework (MOF)
;
_journal_name_full 'Dalton Transactions'
_journal_paper_doi 10.1039/D2DT02098J
_journal_year 2022
_chemical_formula_sum 'C36 H32 Br3 Mn3 N4 O16'
_chemical_formula_weight 1181.20
_chemical_properties_physical Air-sensitive
_space_group_crystal_system monoclinic
_space_group_IT_number 14
_space_group_name_Hall '-P 2ybc'
_space_group_name_H-M_alt 'P 1 21/c 1'
_atom_sites_solution_hydrogens NOREF
_audit_creation_method SHELXL-2018/3
_audit_update_record
;
2022-06-18 deposited with the CCDC.	2022-09-26 downloaded from the CCDC.
;
_cell_angle_alpha 90
_cell_angle_beta 90.27(2)
_cell_angle_gamma 90
_cell_formula_units_Z 4
_cell_length_a 18.165(4)
_cell_length_b 9.981(3)
_cell_length_c 25.338(8)
_cell_measurement_reflns_used 2428
_cell_measurement_temperature 293(2)
_cell_measurement_theta_max 21.98
_cell_measurement_theta_min 1.6
_cell_volume 4594(2)
_computing_cell_refinement 'Bruker SAINT'
_computing_data_collection 'Bruker APEX3'
_computing_data_reduction 'Bruker SAINT  A'
_computing_molecular_graphics 'Bruker SHELXTL'
_computing_publication_material 'Bruker SHELXTL'
_computing_structure_refinement 'SHELXL-2018/3 (Sheldrick, 2018)'
_computing_structure_solution 'SHELXT 2018/2 (Sheldrick, 2018)'
_diffrn_ambient_temperature 293(2)
_diffrn_measured_fraction_theta_full 0.999
_diffrn_measured_fraction_theta_max 0.999
_diffrn_measurement_device_type 'Bruker APEX-II CCD'
_diffrn_measurement_method '\f and \w scans'
_diffrn_radiation_type MoK\a
_diffrn_radiation_wavelength 0.71073
_diffrn_reflns_av_R_equivalents 0.0447
_diffrn_reflns_av_unetI/netI 0.0265
_diffrn_reflns_Laue_measured_fraction_full 0.999
_diffrn_reflns_Laue_measured_fraction_max 0.999
_diffrn_reflns_limit_h_max 19
_diffrn_reflns_limit_h_min -19
_diffrn_reflns_limit_k_max 10
_diffrn_reflns_limit_k_min -10
_diffrn_reflns_limit_l_max 26
_diffrn_reflns_limit_l_min -26
_diffrn_reflns_number 51273
_diffrn_reflns_point_group_measured_fraction_full 0.999
_diffrn_reflns_point_group_measured_fraction_max 0.999
_diffrn_reflns_theta_full 22.028
_diffrn_reflns_theta_max 22.028
_diffrn_reflns_theta_min 1.121
_diffrn_source 'fine-focus sealed tube'
_exptl_absorpt_coefficient_mu 3.491
_exptl_absorpt_correction_T_max 0.976
_exptl_absorpt_correction_T_min 0.965
_exptl_absorpt_correction_type empirical
_exptl_absorpt_process_details SADABS
_exptl_crystal_colour 'translucent colourless'
_exptl_crystal_density_diffrn 1.708
_exptl_crystal_description needle
_exptl_crystal_F_000 2336
_exptl_crystal_recrystallization_method Solvothermal
_exptl_crystal_size_max 0.010
_exptl_crystal_size_mid 0.008
_exptl_crystal_size_min 0.007
_refine_diff_density_max 0.601
_refine_diff_density_min -0.698
_refine_diff_density_rms 0.068
_refine_ls_extinction_method none
_refine_ls_goodness_of_fit_ref 1.029
_refine_ls_hydrogen_treatment constr
_refine_ls_matrix_type full
_refine_ls_number_parameters 612
_refine_ls_number_reflns 5652
_refine_ls_number_restraints 15
_refine_ls_restrained_S_all 1.076
_refine_ls_R_factor_all 0.0607
_refine_ls_R_factor_gt 0.0468
_refine_ls_shift/su_max 0.000
_refine_ls_shift/su_mean 0.000
_refine_ls_structure_factor_coef Fsqd
_refine_ls_weighting_details 'w=1/[\s^2^(Fo^2^)+(0.0597P)^2^+8.8701P] where P=(Fo^2^+2Fc^2^)/3'
_refine_ls_weighting_scheme calc
_refine_ls_wR_factor_gt 0.1137
_refine_ls_wR_factor_ref 0.1216
_reflns_Friedel_coverage 0.000
_reflns_number_gt 4595
_reflns_number_total 5652
_reflns_threshold_expression 'I > 2\s(I)'
_cod_data_source_file d2dt02098j2.cif
_cod_data_source_block Compound2
_cod_depositor_comments
;
The following automatic conversions were performed:

data item '_exptl_absorpt_correction_type' value 'EMPIRICAL' was
changed to 'empirical' in accordance with the
/home/data/users/saulius/crontab/automatic-downloads/rss-feeds/RSC/lib/dictionaries/cif_core.dic
dictionary named 'cif_core.dic' version 2.4.2 last updated on
2011-04-26.

Automatic conversion script
Id: cif_fix_values 7556 2019-12-06 15:28:31Z antanas 
;
_cod_original_sg_symbol_H-M 'P 21/c'
_cod_database_code 7711352
_shelx_shelxl_version_number 2018/3
_shelx_space_group_comment
;
The symmetry employed for this shelxl refinement is uniquely defined
by the following loop, which should always be used as a source of
symmetry information in preference to the above space-group names.
They are only intended as comments.
;
_shelx_estimated_absorpt_t_min 0.966
_shelx_estimated_absorpt_t_max 0.976

loop_
_space_group_symop_operation_xyz
'x, y, z'
'-x, y+1/2, -z+1/2'
'-x, -y, -z'
'x, -y-1/2, z-1/2'

loop_
_atom_site_label
_atom_site_type_symbol
_atom_site_fract_x
_atom_site_fract_y
_atom_site_fract_z
_atom_site_U_iso_or_equiv
_atom_site_adp_type
_atom_site_occupancy
_atom_site_site_symmetry_order
_atom_site_calc_flag
_atom_site_refinement_flags_posn
_atom_site_refinement_flags_adp
_atom_site_refinement_flags_occupancy
_atom_site_disorder_assembly
_atom_site_disorder_group
Mn1 Mn 0.24543(4) -0.01849(7) 0.10878(3) 0.0352(2) Uani 1 1 d . . . . .
Mn2 Mn 0.25122(3) 0.05579(6) 0.24881(2) 0.0294(2) Uani 1 1 d . . . . .
Mn3 Mn 0.25257(4) 0.14350(7) 0.38740(3) 0.0356(2) Uani 1 1 d . . . . .
Br1 Br 0.41764(9) 0.2857(2) 0.04449(6) 0.0972(8) Uani 0.437(2) 1 d . . P . .
Br1A Br 0.53997(9) 0.4455(2) 0.05107(6) 0.0985(8) Uani 0.442(2) 1 d . . P A 1
Br1B Br 0.4904(4) 0.0795(13) 0.2575(4) 0.184(6) Uani 0.122(2) 1 d . . P B 2
Br2 Br -0.08534(7) 0.32179(19) 0.04833(5) 0.1402(9) Uani 0.635(2) 1 d . . P . .
Br2A Br 0.04740(15) 0.2073(4) 0.04651(10) 0.1157(16) Uani 0.273(2) 1 d . . P C 3
Br2B Br -0.0217(6) 0.4840(16) 0.2752(4) 0.160(7) Uani 0.092(2) 1 d . . P D 4
Br3 Br 0.40503(6) 0.56951(10) 0.17596(5) 0.0635(4) Uani 0.5221(15) 1 d . . P . .
Br3A Br 0.09347(7) 0.54946(11) 0.31801(5) 0.0632(5) Uani 0.4774(15) 1 d . . P E 5
N1 N 0.2727(4) -0.1209(7) -0.0446(2) 0.104(2) Uani 1 1 d . . . . .
N2 N 0.0267(5) -0.1810(10) 0.0920(4) 0.136(3) Uani 1 1 d . . . . .
N3 N 0.4605(4) 0.3369(10) 0.4032(5) 0.152(4) Uani 1 1 d . . . . .
N4 N 0.2231(5) 0.0595(8) 0.5430(3) 0.125(2) Uani 1 1 d . U . . .
O1 O 0.34387(18) 0.0908(4) 0.11902(15) 0.0561(9) Uani 1 1 d . . . . .
O2 O 0.3432(2) 0.1242(5) 0.20530(17) 0.0877(15) Uani 1 1 d . . . . .
O3 O 0.66808(17) 0.4900(4) 0.12026(15) 0.0551(9) Uani 1 1 d . . . . .
O4 O 0.6772(2) 0.4379(4) 0.20425(17) 0.0827(14) Uani 1 1 d . . . . .
O5 O 0.16679(18) 0.1329(4) 0.12018(14) 0.0563(10) Uani 1 1 d . . . . .
O6 O 0.1771(2) 0.1774(4) 0.20506(16) 0.0825(14) Uani 1 1 d . . . . .
O7 O -0.15766(18) 0.5255(4) 0.12148(15) 0.0568(9) Uani 1 1 d . . . . .
O8 O -0.1586(2) 0.4853(5) 0.20708(17) 0.0880(15) Uani 1 1 d . . . . .
O9 O 0.26618(18) 0.2225(3) 0.30424(12) 0.0436(8) Uani 1 1 d . . . . .
O10 O 0.1980(2) 0.3396(3) 0.35767(15) 0.0624(10) Uani 1 1 d . . . . .
O11 O 0.29568(19) 0.7758(3) 0.13294(14) 0.0558(9) Uani 1 1 d . . . . .
O12 O 0.23443(18) 0.8959(3) 0.19062(12) 0.0437(8) Uani 1 1 d . . . . .
O13 O 0.2573(4) -0.0040(5) 0.02708(17) 0.121(2) Uani 1 1 d . . . . .
O14 O 0.1476(3) -0.1510(4) 0.09186(19) 0.0877(14) Uani 1 1 d . . . . .
O15 O 0.3445(3) 0.2796(5) 0.40617(19) 0.0887(14) Uani 1 1 d . . . . .
C1 C 0.3699(3) 0.1356(5) 0.1610(2) 0.0490(13) Uani 1 1 d . . . . .
C2 C 0.4424(3) 0.2103(5) 0.1585(2) 0.0491(13) Uani 1 1 d . . . . .
C3 C 0.4865(3) 0.2173(6) 0.2034(2) 0.0708(17) Uani 1 1 d . . . . .
C4 C 0.5516(3) 0.2871(6) 0.2029(2) 0.0689(17) Uani 1 1 d . . . . .
H4 H 0.580866 0.288452 0.233185 0.083 Uiso 1 1 calc R U . . .
C5 C 0.5748(3) 0.3555(5) 0.1586(2) 0.0458(13) Uani 1 1 d . . . . .
C6 C 0.5300(3) 0.3504(5) 0.11396(19) 0.0488(13) Uani 1 1 d . . . . .
C7 C 0.4656(3) 0.2767(6) 0.1135(2) 0.0539(14) Uani 1 1 d . . . . .
C8 C 0.6456(3) 0.4349(5) 0.1613(2) 0.0451(12) Uani 1 1 d . . . . .
C9 C 0.1449(3) 0.1840(5) 0.1625(2) 0.0468(13) Uani 1 1 d . . . . .
C10 C 0.0740(2) 0.2604(5) 0.16035(19) 0.0442(12) Uani 1 1 d . . . . .
C11 C 0.0479(3) 0.3224(6) 0.2056(2) 0.0633(16) Uani 1 1 d . . . . .
H11 H 0.075500 0.317547 0.236506 0.076 Uiso 1 1 calc R U . . .
C12 C -0.0185(3) 0.3916(6) 0.2059(2) 0.0648(16) Uani 1 1 d . . . . .
C13 C -0.0606(2) 0.3999(5) 0.1605(2) 0.0464(13) Uani 1 1 d . . . . .
C14 C -0.0349(3) 0.3392(6) 0.1156(2) 0.0598(15) Uani 1 1 d . . . . .
C15 C 0.0308(3) 0.2688(6) 0.11498(19) 0.0540(14) Uani 1 1 d . . . . .
C16 C -0.1317(3) 0.4750(5) 0.1633(2) 0.0536(14) Uani 1 1 d . . . . .
C17 C 0.2312(3) 0.3281(5) 0.3154(2) 0.0416(12) Uani 1 1 d . . . . .
C18 C 0.2378(3) 0.4463(5) 0.27792(19) 0.0432(12) Uani 1 1 d . . . . .
C19 C 0.1868(3) 0.5524(4) 0.27781(19) 0.0456(13) Uani 1 1 d . . . . .
C20 C 0.1992(3) 0.6621(5) 0.24619(18) 0.0452(13) Uani 1 1 d . . . . .
H20 H 0.165796 0.732790 0.246808 0.054 Uiso 1 1 calc R U . . .
C21 C 0.2605(3) 0.6704(5) 0.21312(19) 0.0433(12) Uani 1 1 d . . . . .
C22 C 0.3095(3) 0.5633(5) 0.21354(19) 0.0477(13) Uani 1 1 d . . . . .
C23 C 0.2988(3) 0.4526(5) 0.2459(2) 0.0476(13) Uani 1 1 d . . . . .
H23 H 0.332834 0.382893 0.246016 0.057 Uiso 1 1 calc R U . . .
C24 C 0.2657(3) 0.7859(5) 0.1764(2) 0.0432(12) Uani 1 1 d . . . . .
C25 C 0.2521(5) -0.0288(9) -0.0180(3) 0.102(2) Uani 1 1 d . . . . .
H25 H 0.226931 0.036376 -0.037103 0.122 Uiso 1 1 calc R U . . .
C26 C 0.2961(9) -0.2378(18) -0.0148(7) 0.273(8) Uani 1 1 d . . . . .
H26A H 0.348647 -0.246014 -0.016582 0.409 Uiso 1 1 calc R U . . .
H26B H 0.273606 -0.316533 -0.029574 0.409 Uiso 1 1 calc R U . . .
H26C H 0.281383 -0.228226 0.021314 0.409 Uiso 1 1 calc R U . . .
C27 C 0.2693(9) -0.1463(15) -0.0986(5) 0.244(8) Uani 1 1 d . . . . .
H27A H 0.246272 -0.231476 -0.104582 0.367 Uiso 1 1 calc R U . . .
H27B H 0.318262 -0.147518 -0.112739 0.367 Uiso 1 1 calc R U . . .
H27C H 0.241175 -0.077219 -0.115661 0.367 Uiso 1 1 calc R U . . .
C28 C 0.0860(5) -0.1322(9) 0.0821(4) 0.125(3) Uani 1 1 d . . . . .
H28 H 0.080579 -0.057829 0.060311 0.150 Uiso 1 1 calc R U . . .
C29 C -0.0437(9) -0.1504(18) 0.0662(6) 0.265(8) Uani 1 1 d . . . . .
H29A H -0.083099 -0.164227 0.090703 0.398 Uiso 1 1 calc R U . . .
H29B H -0.050311 -0.208283 0.036279 0.398 Uiso 1 1 calc R U . . .
H29C H -0.043723 -0.058798 0.054694 0.398 Uiso 1 1 calc R U . . .
C30 C 0.0183(10) -0.2757(19) 0.1321(7) 0.274(9) Uani 1 1 d . . . . .
H30A H -0.014879 -0.241585 0.158240 0.411 Uiso 1 1 calc R U . . .
H30B H 0.065219 -0.293751 0.148102 0.411 Uiso 1 1 calc R U . . .
H30C H -0.001406 -0.356980 0.117439 0.411 Uiso 1 1 calc R U . . .
C31 C 0.4041(5) 0.2754(9) 0.4041(5) 0.170(6) Uani 1 1 d . . . . .
H31 H 0.416615 0.185196 0.402150 0.204 Uiso 1 1 calc R U . . .
O16 O 0.2252(3) 0.1661(5) 0.46684(16) 0.1093(18) Uani 1 1 d . . . . .
C33 C 0.4858(11) 0.3743(19) 0.3528(7) 0.290(10) Uani 1 1 d . . . . .
H33A H 0.501246 0.466303 0.353539 0.434 Uiso 1 1 calc R U . . .
H33B H 0.446806 0.363646 0.327477 0.434 Uiso 1 1 calc R U . . .
H33C H 0.526639 0.318565 0.343148 0.434 Uiso 1 1 calc R U . . .
C32 C 0.5257(12) 0.333(2) 0.4315(7) 0.300(10) Uani 1 1 d . . . . .
H32A H 0.565939 0.354604 0.408725 0.450 Uiso 1 1 calc R U . . .
H32B H 0.532690 0.244119 0.445566 0.450 Uiso 1 1 calc R U . . .
H32C H 0.523595 0.395949 0.459973 0.450 Uiso 1 1 calc R U . . .
C34 C 0.2171(5) 0.1274(9) 0.5057(4) 0.125(2) Uani 1 1 d . . . . .
H34 H 0.181920 0.187607 0.517773 0.150 Uiso 1 1 calc R U . . .
C36 C 0.2798(8) 0.0609(14) 0.5771(6) 0.219(5) Uani 1 1 d . U . . .
H36A H 0.271574 -0.004268 0.604289 0.329 Uiso 0.5 1 calc R U P . .
H36B H 0.324418 0.039622 0.558710 0.329 Uiso 0.5 1 calc R U P . .
H36C H 0.284048 0.148273 0.592610 0.329 Uiso 0.5 1 calc R U P . .
H36D H 0.315119 0.126686 0.566117 0.329 Uiso 0.5 1 calc R U P . .
H36E H 0.262276 0.082796 0.611696 0.329 Uiso 0.5 1 calc R U P . .
H36F H 0.302645 -0.025855 0.577796 0.329 Uiso 0.5 1 calc R U P . .
C35 C 0.1752(8) -0.0175(15) 0.5746(5) 0.213(4) Uani 1 1 d . U . . .
H35A H 0.202861 -0.059569 0.602448 0.319 Uiso 0.5 1 calc R U P . .
H35B H 0.138384 0.039805 0.589616 0.319 Uiso 0.5 1 calc R U P . .
H35C H 0.151949 -0.084893 0.553322 0.319 Uiso 0.5 1 calc R U P . .
H35D H 0.125935 -0.010203 0.561143 0.319 Uiso 0.5 1 calc R U P . .
H35E H 0.190412 -0.109576 0.573974 0.319 Uiso 0.5 1 calc R U P . .
H35F H 0.176847 0.015122 0.610268 0.319 Uiso 0.5 1 calc R U P . .

loop_
_atom_site_aniso_label
_atom_site_aniso_U_11
_atom_site_aniso_U_22
_atom_site_aniso_U_33
_atom_site_aniso_U_23
_atom_site_aniso_U_13
_atom_site_aniso_U_12
Mn1 0.0359(4) 0.0340(4) 0.0357(4) -0.0002(3) -0.0008(3) -0.0008(3)
Mn2 0.0249(4) 0.0310(4) 0.0322(4) 0.0002(3) -0.0015(3) 0.0020(3)
Mn3 0.0336(4) 0.0342(4) 0.0390(4) 0.0000(3) -0.0025(3) -0.0009(3)
Br1 0.0781(12) 0.1520(18) 0.0611(10) 0.0292(10) -0.0253(8) -0.0614(11)
Br1A 0.0756(12) 0.1526(18) 0.0670(11) 0.0372(10) -0.0192(8) -0.0631(11)
Br1B 0.081(5) 0.295(14) 0.174(9) 0.161(9) -0.054(5) -0.088(7)
Br2 0.1128(11) 0.2364(19) 0.0708(8) -0.0627(10) -0.0483(7) 0.1175(12)
Br2A 0.081(2) 0.205(4) 0.0612(17) -0.0373(19) -0.0171(13) 0.078(2)
Br2B 0.106(8) 0.249(16) 0.125(9) -0.086(9) -0.044(6) 0.075(9)
Br3 0.0585(8) 0.0472(7) 0.0850(9) 0.0095(5) 0.0219(6) 0.0116(5)
Br3A 0.0612(8) 0.0479(7) 0.0807(9) 0.0101(6) 0.0200(6) 0.0126(6)
N1 0.189(7) 0.082(4) 0.041(3) -0.004(3) 0.006(4) 0.032(4)
N2 0.090(5) 0.174(8) 0.145(7) -0.020(6) 0.023(5) -0.072(6)
N3 0.065(5) 0.190(9) 0.201(10) 0.041(8) -0.011(5) -0.061(6)
N4 0.159(5) 0.118(4) 0.099(5) 0.055(3) 0.016(4) 0.034(4)
O1 0.040(2) 0.067(2) 0.061(2) -0.001(2) 0.0026(18) -0.0160(18)
O2 0.064(3) 0.126(4) 0.074(3) -0.030(3) 0.032(2) -0.053(3)
O3 0.039(2) 0.066(2) 0.061(2) -0.008(2) -0.0021(18) -0.0211(18)
O4 0.094(3) 0.084(3) 0.070(3) 0.016(2) -0.035(3) -0.054(3)
O5 0.044(2) 0.064(2) 0.060(2) 0.008(2) -0.0025(18) 0.0221(18)
O6 0.090(3) 0.084(3) 0.074(3) -0.020(2) -0.045(2) 0.051(2)
O7 0.044(2) 0.062(2) 0.065(3) 0.000(2) 0.0038(18) 0.0178(18)
O8 0.073(3) 0.119(4) 0.072(3) 0.030(3) 0.029(2) 0.057(3)
O9 0.059(2) 0.0236(17) 0.048(2) 0.0001(15) -0.0048(16) 0.0023(16)
O10 0.078(3) 0.045(2) 0.064(3) 0.0121(19) 0.020(2) 0.0094(19)
O11 0.069(2) 0.043(2) 0.056(2) 0.0091(18) 0.016(2) 0.0117(18)
O12 0.064(2) 0.0258(17) 0.0416(19) 0.0009(15) -0.0009(16) 0.0040(17)
O13 0.230(7) 0.110(4) 0.024(2) -0.013(2) 0.012(3) -0.043(4)
O14 0.068(3) 0.080(3) 0.115(4) 0.002(3) -0.031(3) -0.027(3)
O15 0.060(3) 0.090(3) 0.116(4) -0.009(3) -0.025(3) -0.023(3)
C1 0.039(3) 0.039(3) 0.069(4) -0.006(3) 0.015(3) -0.009(2)
C2 0.038(3) 0.052(3) 0.057(3) -0.016(3) 0.008(3) -0.013(2)
C3 0.067(4) 0.086(4) 0.059(4) 0.013(3) -0.004(3) -0.030(4)
C4 0.067(4) 0.086(4) 0.053(4) 0.016(3) -0.014(3) -0.026(4)
C5 0.039(3) 0.045(3) 0.054(3) -0.010(3) 0.000(2) -0.011(2)
C6 0.043(3) 0.056(3) 0.047(3) -0.003(3) 0.000(2) -0.017(3)
C7 0.041(3) 0.064(4) 0.057(3) -0.004(3) 0.004(3) -0.012(3)
C8 0.040(3) 0.046(3) 0.049(3) 0.001(3) -0.006(3) -0.004(2)
C9 0.047(3) 0.038(3) 0.055(4) -0.003(3) -0.004(3) 0.012(2)
C10 0.036(3) 0.051(3) 0.045(3) 0.004(3) -0.011(2) 0.012(2)
C11 0.058(4) 0.082(4) 0.050(4) -0.003(3) -0.022(3) 0.014(3)
C12 0.054(4) 0.081(4) 0.060(4) -0.007(3) 0.000(3) 0.027(3)
C13 0.030(3) 0.056(3) 0.053(3) 0.005(3) 0.004(2) 0.014(2)
C14 0.039(3) 0.087(4) 0.054(4) 0.008(3) -0.004(3) 0.024(3)
C15 0.042(3) 0.075(4) 0.045(3) -0.004(3) 0.003(3) 0.013(3)
C16 0.048(3) 0.049(3) 0.064(4) 0.004(3) 0.016(3) 0.014(3)
C17 0.046(3) 0.033(3) 0.046(3) 0.001(2) -0.010(3) 0.000(2)
C18 0.052(3) 0.034(3) 0.044(3) -0.003(2) -0.002(2) 0.001(2)
C19 0.065(3) 0.029(3) 0.043(3) 0.000(2) 0.000(2) 0.000(3)
C20 0.061(3) 0.029(3) 0.046(3) 0.003(2) -0.009(3) 0.014(2)
C21 0.051(3) 0.032(3) 0.047(3) -0.002(2) -0.001(2) 0.002(2)
C22 0.063(3) 0.034(3) 0.046(3) 0.000(2) -0.001(3) 0.007(3)
C23 0.055(3) 0.031(3) 0.056(3) 0.001(2) -0.003(3) 0.007(2)
C24 0.048(3) 0.032(3) 0.049(3) 0.008(3) -0.008(3) -0.007(2)
C25 0.129(7) 0.094(6) 0.083(6) -0.002(5) 0.017(5) -0.006(5)
C26 0.28(2) 0.26(2) 0.28(2) 0.034(17) -0.031(16) -0.025(17)
C27 0.37(2) 0.203(15) 0.160(13) 0.006(11) 0.006(13) 0.092(15)
C28 0.064(5) 0.128(7) 0.183(10) -0.038(7) 0.023(6) -0.044(6)
C29 0.221(17) 0.31(2) 0.27(2) -0.020(17) -0.034(15) -0.033(17)
C30 0.29(2) 0.25(2) 0.28(2) 0.019(18) 0.000(18) -0.050(18)
C31 0.058(6) 0.080(6) 0.372(18) 0.029(8) 0.032(8) -0.015(5)
O16 0.190(6) 0.107(4) 0.031(2) 0.005(2) 0.014(3) -0.031(4)
C33 0.33(3) 0.27(2) 0.27(2) 0.011(19) -0.07(2) -0.02(2)
C32 0.33(3) 0.30(2) 0.27(2) 0.009(19) -0.02(2) -0.04(2)
C34 0.159(5) 0.118(4) 0.099(5) 0.055(3) 0.016(4) 0.034(4)
C36 0.246(10) 0.178(8) 0.234(10) 0.043(8) 0.016(8) 0.023(9)
C35 0.235(9) 0.210(9) 0.193(9) 0.022(8) -0.001(8) 0.039(8)

loop_
_atom_type_symbol
_atom_type_description
_atom_type_scat_dispersion_real
_atom_type_scat_dispersion_imag
_atom_type_scat_source
C C 0.0033 0.0016 'International Tables Vol C Tables 4.2.6.8 and 6.1.1.4'
H H 0.0000 0.0000 'International Tables Vol C Tables 4.2.6.8 and 6.1.1.4'
O O 0.0106 0.0060 'International Tables Vol C Tables 4.2.6.8 and 6.1.1.4'
Mn Mn 0.3368 0.7283 'International Tables Vol C Tables 4.2.6.8 and 6.1.1.4'
Br Br -0.2901 2.4595 'International Tables Vol C Tables 4.2.6.8 and 6.1.1.4'
N N 0.0061 0.0033 'International Tables Vol C Tables 4.2.6.8 and 6.1.1.4'

loop_
_geom_angle_atom_site_label_1
_geom_angle_atom_site_label_2
_geom_angle_atom_site_label_3
_geom_angle
_geom_angle_site_symmetry_1
_geom_angle_site_symmetry_3
_geom_angle_publ_flag
O13 Mn1 O5 99.2(2) . . ?
O13 Mn1 O1 89.71(19) . . ?
O5 Mn1 O1 100.82(14) . . ?
O13 Mn1 O12 161.67(17) . 1_545 ?
O5 Mn1 O12 94.75(13) . 1_545 ?
O1 Mn1 O12 99.31(13) . 1_545 ?
O13 Mn1 O14 86.4(2) . . ?
O5 Mn1 O14 84.95(16) . . ?
O1 Mn1 O14 173.50(17) . . ?
O12 Mn1 O14 83.06(15) 1_545 . ?
O13 Mn1 O11 106.24(19) . 1_545 ?
O5 Mn1 O11 149.82(13) . 1_545 ?
O1 Mn1 O11 95.32(14) . 1_545 ?
O12 Mn1 O11 57.30(12) 1_545 1_545 ?
O14 Mn1 O11 80.82(15) . 1_545 ?
O13 Mn1 C24 133.2(2) . 1_545 ?
O5 Mn1 C24 122.61(16) . 1_545 ?
O1 Mn1 C24 100.85(14) . 1_545 ?
O12 Mn1 C24 29.40(13) 1_545 1_545 ?
O14 Mn1 C24 78.22(15) . 1_545 ?
O11 Mn1 C24 28.11(13) 1_545 1_545 ?
O4 Mn2 O2 89.3(2) 2_645 . ?
O4 Mn2 O6 177.30(15) 2_645 . ?
O2 Mn2 O6 92.5(2) . . ?
O4 Mn2 O8 90.37(19) 2_645 2_545 ?
O2 Mn2 O8 179.6(2) . 2_545 ?
O6 Mn2 O8 87.9(2) . 2_545 ?
O4 Mn2 O12 93.22(14) 2_645 1_545 ?
O2 Mn2 O12 89.55(14) . 1_545 ?
O6 Mn2 O12 88.82(14) . 1_545 ?
O8 Mn2 O12 90.27(14) 2_545 1_545 ?
O4 Mn2 O9 89.31(14) 2_645 . ?
O2 Mn2 O9 89.61(14) . . ?
O6 Mn2 O9 88.67(14) . . ?
O8 Mn2 O9 90.59(14) 2_545 . ?
O12 Mn2 O9 177.32(11) 1_545 . ?
O16 Mn3 O7 88.00(18) . 2_545 ?
O16 Mn3 O3 109.41(19) . 2_645 ?
O7 Mn3 O3 98.25(14) 2_545 2_645 ?
O16 Mn3 O15 84.8(2) . . ?
O7 Mn3 O15 172.11(17) 2_545 . ?
O3 Mn3 O15 87.14(17) 2_645 . ?
O16 Mn3 O9 152.52(17) . . ?
O7 Mn3 O9 100.88(13) 2_545 . ?
O3 Mn3 O9 95.13(13) 2_645 . ?
O15 Mn3 O9 84.28(15) . . ?
O16 Mn3 O10 96.83(18) . . ?
O7 Mn3 O10 95.14(14) 2_545 . ?
O3 Mn3 O10 150.81(14) 2_645 . ?
O15 Mn3 O10 82.64(16) . . ?
O9 Mn3 O10 56.78(12) . . ?
O16 Mn3 C17 124.07(19) . . ?
O7 Mn3 C17 101.58(15) 2_545 . ?
O3 Mn3 C17 123.01(16) 2_645 . ?
O15 Mn3 C17 80.02(16) . . ?
O9 Mn3 C17 28.83(13) . . ?
O10 Mn3 C17 28.16(13) . . ?
C7 Br1 Br1A 67.30(16) . . ?
C6 Br1A Br1 70.95(15) . . ?
C3 Br1B Br3 121.4(4) . 2_645 ?
C14 Br2 Br2A 68.31(16) . . ?
C15 Br2A Br2 72.14(17) . . ?
C22 Br3 Br1B 109.7(3) . 2_655 ?
C25 N1 C27 132.7(9) . . ?
C25 N1 C26 114.6(9) . . ?
C27 N1 C26 112.1(10) . . ?
C28 N2 C30 121.7(13) . . ?
C28 N2 C29 126.8(13) . . ?
C30 N2 C29 111.5(11) . . ?
C31 N3 C32 135.0(14) . . ?
C31 N3 C33 115.9(14) . . ?
C32 N3 C33 101.3(11) . . ?
C34 N4 C36 125.7(12) . . ?
C34 N4 C35 136.0(11) . . ?
C36 N4 C35 96.6(9) . . ?
C1 O1 Mn1 127.5(3) . . ?
C1 O2 Mn2 145.1(4) . . ?
C8 O3 Mn3 128.5(3) . 2_655 ?
C8 O4 Mn2 142.6(4) . 2_655 ?
C9 O5 Mn1 128.9(3) . . ?
C9 O6 Mn2 142.1(4) . . ?
C16 O7 Mn3 128.1(3) . 2 ?
C16 O8 Mn2 145.2(4) . 2 ?
C17 O9 Mn2 135.6(3) . . ?
C17 O9 Mn3 91.4(3) . . ?
Mn2 O9 Mn3 108.55(13) . . ?
C17 O10 Mn3 89.6(3) . . ?
C24 O11 Mn1 89.4(3) . 1_565 ?
C24 O12 Mn2 138.4(3) . 1_565 ?
C24 O12 Mn1 91.5(3) . 1_565 ?
Mn2 O12 Mn1 109.28(13) 1_565 1_565 ?
C25 O13 Mn1 160.7(6) . . ?
C28 O14 Mn1 134.8(6) . . ?
C31 O15 Mn3 136.1(7) . . ?
O2 C1 O1 126.6(5) . . ?
O2 C1 C2 115.5(5) . . ?
O1 C1 C2 117.9(5) . . ?
C7 C2 C3 118.3(5) . . ?
C7 C2 C1 122.4(5) . . ?
C3 C2 C1 119.2(5) . . ?
C4 C3 C2 120.7(5) . . ?
C4 C3 Br1B 109.7(5) . . ?
C2 C3 Br1B 124.2(5) . . ?
C3 C4 C5 121.6(5) . . ?
C4 C5 C6 117.6(4) . . ?
C4 C5 C8 118.9(5) . . ?
C6 C5 C8 123.4(5) . . ?
C7 C6 C5 121.2(5) . . ?
C7 C6 Br1A 110.5(4) . . ?
C5 C6 Br1A 128.1(4) . . ?
C6 C7 C2 120.5(5) . . ?
C6 C7 Br1 110.9(4) . . ?
C2 C7 Br1 128.6(4) . . ?
O4 C8 O3 125.1(5) . . ?
O4 C8 C5 116.6(5) . . ?
O3 C8 C5 118.3(5) . . ?
O6 C9 O5 125.4(5) . . ?
O6 C9 C10 117.8(5) . . ?
O5 C9 C10 116.8(5) . . ?
C11 C10 C15 117.5(4) . . ?
C11 C10 C9 119.6(4) . . ?
C15 C10 C9 122.9(5) . . ?
C10 C11 C12 121.8(5) . . ?
C13 C12 C11 120.2(5) . . ?
C13 C12 Br2B 133.6(5) . . ?
C11 C12 Br2B 105.4(5) . . ?
C14 C13 C12 118.3(4) . . ?
C14 C13 C16 123.9(5) . . ?
C12 C13 C16 117.8(5) . . ?
C13 C14 C15 121.9(5) . . ?
C13 C14 Br2 127.4(4) . . ?
C15 C14 Br2 110.4(4) . . ?
C14 C15 C10 120.3(5) . . ?
C14 C15 Br2A 108.6(4) . . ?
C10 C15 Br2A 131.0(4) . . ?
O8 C16 O7 125.5(5) . . ?
O8 C16 C13 115.8(5) . . ?
O7 C16 C13 118.7(5) . . ?
O10 C17 O9 121.3(4) . . ?
O10 C17 C18 120.6(4) . . ?
O9 C17 C18 117.8(4) . . ?
O10 C17 Mn3 62.2(3) . . ?
O9 C17 Mn3 59.7(2) . . ?
C18 C17 Mn3 165.7(3) . . ?
C23 C18 C19 119.8(4) . . ?
C23 C18 C17 117.9(4) . . ?
C19 C18 C17 122.1(4) . . ?
C20 C19 C18 119.4(5) . . ?
C20 C19 Br3A 116.9(4) . . ?
C18 C19 Br3A 123.5(3) . . ?
C19 C20 C21 121.9(4) . . ?
C22 C21 C20 117.5(4) . . ?
C22 C21 C24 124.0(5) . . ?
C20 C21 C24 118.3(4) . . ?
C23 C22 C21 121.6(5) . . ?
C23 C22 Br3 115.6(4) . . ?
C21 C22 Br3 122.2(4) . . ?
C18 C23 C22 119.9(5) . . ?
O11 C24 O12 121.0(4) . . ?
O11 C24 C21 121.7(5) . . ?
O12 C24 C21 117.3(4) . . ?
O11 C24 Mn1 62.5(2) . 1_565 ?
O12 C24 Mn1 59.1(2) . 1_565 ?
C21 C24 Mn1 168.0(3) . 1_565 ?
O13 C25 N1 133.2(9) . . ?
O14 C28 N2 138.5(12) . . ?
O15 C31 N3 146.9(11) . . ?
C34 O16 Mn3 152.1(7) . . ?
O16 C34 N4 160.5(11) . . ?

loop_
_geom_bond_atom_site_label_1
_geom_bond_atom_site_label_2
_geom_bond_distance
_geom_bond_site_symmetry_2
_geom_bond_publ_flag
Mn1 O13 2.087(4) . ?
Mn1 O5 2.100(3) . ?
Mn1 O1 2.110(3) . ?
Mn1 O12 2.253(3) 1_545 ?
Mn1 O14 2.255(4) . ?
Mn1 O11 2.327(3) 1_545 ?
Mn1 C24 2.623(5) 1_545 ?
Mn2 O4 2.116(4) 2_645 ?
Mn2 O2 2.119(4) . ?
Mn2 O6 2.121(4) . ?
Mn2 O8 2.143(4) 2_545 ?
Mn2 O12 2.193(3) 1_545 ?
Mn2 O9 2.193(3) . ?
Mn3 O16 2.088(4) . ?
Mn3 O7 2.099(3) 2_545 ?
Mn3 O3 2.113(3) 2_645 ?
Mn3 O15 2.203(4) . ?
Mn3 O9 2.264(3) . ?
Mn3 O10 2.318(3) . ?
Mn3 C17 2.621(5) . ?
Br1 C7 1.953(5) . ?
Br1 Br1A 2.740(2) . ?
Br1A C6 1.865(5) . ?
Br1B C3 1.943(9) . ?
Br1B Br3 2.535(7) 2_645 ?
Br2 C14 1.938(5) . ?
Br2 Br2A 2.669(3) . ?
Br2A C15 1.866(5) . ?
Br2B C12 1.984(11) . ?
Br3 C22 1.984(5) . ?
Br3A C19 1.982(5) . ?
N1 C25 1.201(9) . ?
N1 C27 1.393(13) . ?
N1 C26 1.451(16) . ?
N2 C28 1.209(9) . ?
N2 C30 1.396(17) . ?
N2 C29 1.466(16) . ?
N3 C31 1.195(10) . ?
N3 C32 1.382(19) . ?
N3 C33 1.409(17) . ?
N4 C34 1.170(10) . ?
N4 C36 1.340(15) . ?
N4 C35 1.412(14) . ?
O1 C1 1.245(6) . ?
O2 C1 1.230(6) . ?
O3 C8 1.248(6) . ?
O4 C8 1.227(6) . ?
O5 C9 1.255(6) . ?
O6 C9 1.225(6) . ?
O7 C16 1.262(6) . ?
O8 C16 1.219(6) . ?
O9 C17 1.264(5) . ?
O10 C17 1.237(6) . ?
O11 C24 1.236(6) . ?
O12 C24 1.288(6) . ?
O13 C25 1.172(9) . ?
O14 C28 1.161(9) . ?
O15 C31 1.084(9) . ?
C1 C2 1.516(7) . ?
C2 C7 1.386(7) . ?
C2 C3 1.389(7) . ?
C3 C4 1.374(8) . ?
C4 C5 1.382(7) . ?
C5 C6 1.391(7) . ?
C5 C8 1.512(7) . ?
C6 C7 1.383(7) . ?
C9 C10 1.498(7) . ?
C10 C11 1.389(7) . ?
C10 C15 1.391(7) . ?
C11 C12 1.388(7) . ?
C12 C13 1.381(7) . ?
C13 C14 1.373(7) . ?
C13 C16 1.495(7) . ?
C14 C15 1.386(7) . ?
C17 C18 1.520(7) . ?
C18 C23 1.379(7) . ?
C18 C19 1.406(7) . ?
C19 C20 1.376(6) . ?
C20 C21 1.400(7) . ?
C21 C22 1.391(7) . ?
C21 C24 1.484(7) . ?
C22 C23 1.391(7) . ?
O16 C34 1.068(8) . ?
